data_1529370
loop_
_publ_author_name
'Xin, Xiaoyi'
'Wang, Haolong'
'Li, Xincheng'
'Wang, Dongping'
'Wan, Boshun'

_publ_section_title
;
 Base-Catalyzed Selective Synthesis of 2-Azabicyclo[3.2.0]hept-2-enes and
 Sulfonyl Vinyl-Substituted Pyrroles from 3-Aza-1,5-enynes.
;
_journal_issue 16
_journal_name_full 'Organic letters'
_journal_page_first 3944
_journal_page_last 3947
_journal_paper_doi 10.1021/acs.orglett.5b01474
_journal_volume 17
_journal_year 2015
_chemical_formula_sum 'C22 H18 F3 N O4 S'
_chemical_formula_weight 449.43
_chemical_name_systematic
; 
 ? 
;
_space_group_crystal_system monoclinic
_space_group_IT_number 14
_space_group_name_Hall '-P 2ybc'
_space_group_name_H-M_alt 'P 1 21/c 1'
_symmetry_space_group_name_Hall '-P 2ybc'
_symmetry_space_group_name_H-M 'P 1 21/c 1'
_atom_sites_solution_hydrogens mixed
_audit_creation_method SHELXL-2013
_cell_angle_alpha 90
_cell_angle_beta 110.332(3)
_cell_angle_gamma 90
_cell_formula_units_Z 12
_cell_length_a 15.900(2)
_cell_length_b 21.601(3)
_cell_length_c 19.802(3)
_cell_measurement_reflns_used 1063
_cell_measurement_temperature 293(2)
_cell_measurement_theta_max 34.567
_cell_measurement_theta_min 4.363
_cell_volume 6377.4(15)
_computing_cell_refinement 'Bruker SMART'
_computing_data_collection 'Bruker SMART'
_computing_data_reduction 'Bruker SHELXTL'
_computing_molecular_graphics 'Bruker SHELXTL'
_computing_publication_material 'Bruker SHELXTL'
_computing_structure_refinement 'SHELXL-2013 (Sheldrick, 2013)'
_computing_structure_solution 'Bruker SHELXTL'
_diffrn_ambient_temperature 293(2)
_diffrn_measured_fraction_theta_full 0.978
_diffrn_measured_fraction_theta_max 0.999
_diffrn_measurement_device_type 'CCD area detector'
_diffrn_measurement_method 'phi and omega scans'
_diffrn_radiation_type MoK\a
_diffrn_radiation_wavelength 0.71073
_diffrn_reflns_av_R_equivalents 0.1505
_diffrn_reflns_av_unetI/netI 0.1804
_diffrn_reflns_laue_measured_fraction_full 0.978
_diffrn_reflns_laue_measured_fraction_max 0.999
_diffrn_reflns_limit_h_max 18
_diffrn_reflns_limit_h_min -18
_diffrn_reflns_limit_k_max 21
_diffrn_reflns_limit_k_min -25
_diffrn_reflns_limit_l_max 23
_diffrn_reflns_limit_l_min -23
_diffrn_reflns_number 35739
_diffrn_reflns_point_group_measured_fraction_full 0.978
_diffrn_reflns_point_group_measured_fraction_max 0.999
_diffrn_reflns_theta_full 25.242
_diffrn_reflns_theta_max 25.050
_diffrn_reflns_theta_min 1.660
_exptl_absorpt_coefficient_mu 0.207
_exptl_absorpt_correction_T_max 0.7457
_exptl_absorpt_correction_T_min 0.5906
_exptl_absorpt_correction_type multi-scan
_exptl_absorpt_process_details sadabs
_exptl_crystal_colour colorless
_exptl_crystal_density_diffrn 1.404
_exptl_crystal_description prismatic
_exptl_crystal_F_000 2784
_exptl_crystal_size_max 0.211
_exptl_crystal_size_mid 0.088
_exptl_crystal_size_min 0.045
_refine_diff_density_max 0.227
_refine_diff_density_min -0.230
_refine_diff_density_rms 0.054
_refine_ls_extinction_coef 0.00111(19)
_refine_ls_extinction_expression Fc^*^=kFc[1+0.001xFc^2^\l^3^/sin(2\q)]^-1/4^
_refine_ls_extinction_method SHELXL
_refine_ls_goodness_of_fit_ref 0.962
_refine_ls_hydrogen_treatment mixed
_refine_ls_matrix_type full
_refine_ls_number_parameters 857
_refine_ls_number_reflns 11280
_refine_ls_number_restraints 0
_refine_ls_restrained_S_all 0.962
_refine_ls_R_factor_all 0.2150
_refine_ls_R_factor_gt 0.0809
_refine_ls_shift/su_max 0.033
_refine_ls_shift/su_mean 0.000
_refine_ls_structure_factor_coef Fsqd
_refine_ls_weighting_details 'w=1/[\s^2^(Fo^2^)+(0.0596P)^2^] where P=(Fo^2^+2Fc^2^)/3'
_refine_ls_weighting_scheme calc
_refine_ls_wR_factor_gt 0.1456
_refine_ls_wR_factor_ref 0.1928
_reflns_Friedel_coverage 0.000
_reflns_number_gt 4483
_reflns_number_total 11280
_reflns_threshold_expression 'I > 2\s(I)'
_cod_data_source_file ol5b01474_si_005.cif
_cod_data_source_block cd214557
_cod_depositor_comments 'Adding full bibliography for 1529370--1529373.cif.'
_cod_original_cell_volume 6377.3(15)
_cod_database_code 1529370
_shelx_space_group_comment
; 
The symmetry employed for this shelxl refinement is uniquely defined 
by the following loop, which should always be used as a source of 
symmetry information in preference to the above space-group names. 
They are only intended as comments. 
;
_shelxl_version_number 2013-4

loop_
_space_group_symop_operation_xyz
'x, y, z'
'-x, y+1/2, -z+1/2'
'-x, -y, -z'
'x, -y-1/2, z-1/2'

loop_
_atom_site_label
_atom_site_type_symbol
_atom_site_fract_x
_atom_site_fract_y
_atom_site_fract_z
_atom_site_U_iso_or_equiv
_atom_site_adp_type
_atom_site_occupancy
_atom_site_site_symmetry_order
_atom_site_calc_flag
_atom_site_refinement_flags_posn
_atom_site_refinement_flags_adp
S1 S 0.48133(11) 0.27695(8) 0.91584(9) 0.0680(5) Uani 1 1 d . .
S2 S 0.22323(11) 0.42403(7) 0.19426(9) 0.0651(5) Uani 1 1 d . .
S3 S -0.01174(10) 0.33978(7) 0.54286(8) 0.0528(5) Uani 1 1 d . .
N1 N 0.5738(4) 0.4596(3) 0.8405(3) 0.0570(15) Uani 1 1 d . .
N2 N 0.1718(3) 0.5698(2) 0.3459(2) 0.0484(13) Uani 1 1 d . .
N3 N 0.2126(4) 0.3020(2) 0.7672(3) 0.0481(13) Uani 1 1 d . .
O1 O 0.3300(4) 0.4641(3) 0.8884(3) 0.148(3) Uani 1 1 d . .
O2 O 0.4214(3) 0.4170(2) 0.9851(3) 0.0874(15) Uani 1 1 d . .
O3 O 0.3985(2) 0.3034(2) 0.8677(2) 0.0742(13) Uani 1 1 d . .
O4 O 0.4786(3) 0.2315(2) 0.9685(2) 0.1016(17) Uani 1 1 d . .
O5 O 0.4388(3) 0.5420(2) 0.3445(3) 0.0993(18) Uani 1 1 d . .
O6 O 0.4066(3) 0.4497(2) 0.3782(3) 0.0895(16) Uani 1 1 d . .
O7 O 0.2903(3) 0.46926(18) 0.1936(2) 0.0735(13) Uani 1 1 d . .
O8 O 0.2294(3) 0.36221(19) 0.1696(3) 0.0940(16) Uani 1 1 d . .
O9 O -0.0616(3) 0.2813(3) 0.7450(3) 0.1012(18) Uani 1 1 d . .
O10 O -0.0595(3) 0.22387(17) 0.6528(2) 0.0543(10) Uani 1 1 d . .
O11 O -0.0585(2) 0.35831(16) 0.5909(2) 0.0603(11) Uani 1 1 d . .
O12 O -0.0641(3) 0.32251(18) 0.46975(19) 0.0759(14) Uani 1 1 d . .
F1 F 0.4271(4) 0.5717(2) 0.8546(2) 0.154(2) Uani 1 1 d . .
F2 F 0.5019(4) 0.5669(2) 0.7859(3) 0.146(2) Uani 1 1 d . .
F3 F 0.3772(3) 0.52315(19) 0.7571(2) 0.1150(17) Uani 1 1 d . .
F4 F 0.3330(3) 0.66998(17) 0.35886(18) 0.0945(14) Uani 1 1 d . .
F5 F 0.3850(3) 0.61769(16) 0.45376(19) 0.0963(14) Uani 1 1 d . .
F6 F 0.2611(3) 0.66419(17) 0.4303(2) 0.0946(13) Uani 1 1 d . .
F7 F 0.2194(3) 0.2852(2) 0.90277(18) 0.1184(17) Uani 1 1 d . .
F8 F 0.0988(3) 0.2362(2) 0.86898(19) 0.1031(14) Uani 1 1 d . .
F9 F 0.0960(3) 0.3329(2) 0.87390(19) 0.1044(15) Uani 1 1 d . .
C1 C 0.5516(4) 0.3389(3) 0.9615(3) 0.0540(16) Uani 1 1 d . .
C2 C 0.5974(5) 0.3324(4) 1.0306(3) 0.089(2) Uani 1 1 d . .
H2A H 0.6333 0.3646 1.0561 0.107 Uiso 1 1 calc R U
H2B H 0.5940 0.2956 1.0539 0.107 Uiso 1 1 calc R U
C3 C 0.5500(4) 0.3941(3) 0.9172(3) 0.0519(16) Uani 1 1 d . .
C4 C 0.6061(4) 0.4074(3) 0.8805(3) 0.0457(15) Uani 1 1 d . .
C5 C 0.4969(4) 0.4778(3) 0.8485(4) 0.0636(19) Uani 1 1 d . .
C6 C 0.4786(4) 0.4395(3) 0.8969(3) 0.0605(18) Uani 1 1 d . .
C7 C 0.4020(5) 0.4424(4) 0.9204(4) 0.088(3) Uani 1 1 d . .
C8 C 0.3526(5) 0.4123(4) 1.0162(4) 0.116(3) Uani 1 1 d . .
H8A H 0.3347 0.4530 1.0251 0.175 Uiso 1 1 calc R U
H8B H 0.3751 0.3898 1.0607 0.175 Uiso 1 1 calc R U
H8C H 0.3018 0.3908 0.9835 0.175 Uiso 1 1 calc R U
C9 C 0.4508(6) 0.5355(4) 0.8123(5) 0.089(3) Uani 1 1 d . .
C10 C 0.6888(4) 0.3769(2) 0.8785(3) 0.0463(15) Uani 1 1 d . .
C11 C 0.7537(4) 0.3570(3) 0.9421(3) 0.0588(17) Uani 1 1 d . .
H11 H 0.7464 0.3642 0.9861 0.071 Uiso 1 1 calc R U
C12 C 0.8292(4) 0.3264(3) 0.9400(3) 0.0625(18) Uani 1 1 d . .
H12 H 0.8715 0.3120 0.9826 0.075 Uiso 1 1 calc R U
C13 C 0.8426(4) 0.3170(2) 0.8759(3) 0.0537(16) Uani 1 1 d . .
H13 H 0.8934 0.2963 0.8748 0.064 Uiso 1 1 calc R U
C14 C 0.7793(4) 0.3387(2) 0.8131(3) 0.0528(16) Uani 1 1 d . .
H14 H 0.7884 0.3335 0.7695 0.063 Uiso 1 1 calc R U
C15 C 0.7027(4) 0.3679(2) 0.8144(3) 0.0502(16) Uani 1 1 d . .
H15 H 0.6602 0.3817 0.7716 0.060 Uiso 1 1 calc R U
C16 C 0.5412(4) 0.2469(3) 0.8639(3) 0.0509(16) Uani 1 1 d . .
C17 C 0.6237(5) 0.2189(3) 0.8994(3) 0.0664(18) Uani 1 1 d . .
H17 H 0.6441 0.2142 0.9491 0.080 Uiso 1 1 calc R U
C18 C 0.6744(4) 0.1985(3) 0.8601(4) 0.0627(18) Uani 1 1 d . .
H18 H 0.7302 0.1806 0.8838 0.075 Uiso 1 1 calc R U
C19 C 0.6440(5) 0.2040(3) 0.7862(4) 0.0631(18) Uani 1 1 d . .
C20 C 0.5636(5) 0.2309(3) 0.7533(3) 0.077(2) Uani 1 1 d . .
H20 H 0.5426 0.2348 0.7034 0.092 Uiso 1 1 calc R U
C21 C 0.5110(4) 0.2530(3) 0.7914(4) 0.0659(18) Uani 1 1 d . .
H21 H 0.4560 0.2716 0.7674 0.079 Uiso 1 1 calc R U
C22 C 0.7036(5) 0.1835(3) 0.7451(4) 0.091(2) Uani 1 1 d . .
H22A H 0.7117 0.1395 0.7493 0.137 Uiso 1 1 calc R U
H22B H 0.7608 0.2037 0.7646 0.137 Uiso 1 1 calc R U
H22C H 0.6759 0.1944 0.6952 0.137 Uiso 1 1 calc R U
C23 C 0.2213(4) 0.4204(3) 0.2839(3) 0.0543(17) Uani 1 1 d . .
C24 C 0.2300(5) 0.3660(3) 0.3139(4) 0.092(2) Uani 1 1 d . .
H24A H 0.2354 0.3625 0.3621 0.111 Uiso 1 1 calc R U
H24B H 0.2307 0.3307 0.2873 0.111 Uiso 1 1 calc R U
C25 C 0.2186(4) 0.4818(2) 0.3172(3) 0.0458(15) Uani 1 1 d . .
C26 C 0.1440(4) 0.5127(2) 0.3166(3) 0.0423(14) Uani 1 1 d . .
C27 C 0.2620(4) 0.5753(2) 0.3644(3) 0.0456(15) Uani 1 1 d . .
C28 C 0.2937(4) 0.5214(3) 0.3464(3) 0.0460(15) Uani 1 1 d . .
C29 C 0.3877(5) 0.5073(3) 0.3563(3) 0.0614(19) Uani 1 1 d . .
C30 C 0.4968(5) 0.4284(4) 0.3873(5) 0.147(4) Uani 1 1 d . .
H30A H 0.5043 0.4272 0.3413 0.221 Uiso 1 1 calc R U
H30B H 0.5055 0.3876 0.4080 0.221 Uiso 1 1 calc R U
H30C H 0.5399 0.4562 0.4187 0.221 Uiso 1 1 calc R U
C31 C 0.3105(5) 0.6309(3) 0.4004(3) 0.0596(18) Uani 1 1 d . .
C32 C 0.0483(4) 0.4976(3) 0.2904(3) 0.0481(16) Uani 1 1 d . .
C33 C -0.0165(4) 0.5405(3) 0.2537(3) 0.0575(17) Uani 1 1 d . .
H33 H 0.0010 0.5799 0.2450 0.069 Uiso 1 1 calc R U
C34 C -0.1065(4) 0.5255(4) 0.2299(3) 0.077(2) Uani 1 1 d . .
H34 H -0.1493 0.5551 0.2066 0.092 Uiso 1 1 calc R U
C35 C -0.1320(5) 0.4676(4) 0.2407(4) 0.083(2) Uani 1 1 d . .
H35 H -0.1925 0.4572 0.2225 0.099 Uiso 1 1 calc R U
C36 C -0.0715(5) 0.4245(4) 0.2772(4) 0.080(2) Uani 1 1 d . .
H36 H -0.0907 0.3857 0.2861 0.096 Uiso 1 1 calc R U
C37 C 0.0201(4) 0.4387(3) 0.3015(3) 0.0677(19) Uani 1 1 d . .
H37 H 0.0621 0.4088 0.3251 0.081 Uiso 1 1 calc R U
C38 C 0.1172(4) 0.4537(3) 0.1457(3) 0.0529(16) Uani 1 1 d . .
C39 C 0.1064(5) 0.5156(3) 0.1262(3) 0.0637(18) Uani 1 1 d . .
H39 H 0.1561 0.5416 0.1384 0.076 Uiso 1 1 calc R U
C40 C 0.0223(5) 0.5386(3) 0.0888(3) 0.0683(19) Uani 1 1 d . .
H40 H 0.0154 0.5800 0.0751 0.082 Uiso 1 1 calc R U
C41 C -0.0525(5) 0.5002(3) 0.0715(3) 0.0653(19) Uani 1 1 d . .
C42 C -0.0403(5) 0.4398(4) 0.0925(3) 0.074(2) Uani 1 1 d . .
H42 H -0.0901 0.4141 0.0820 0.089 Uiso 1 1 calc R U
C43 C 0.0436(5) 0.4154(3) 0.1289(3) 0.073(2) Uani 1 1 d . .
H43 H 0.0502 0.3738 0.1418 0.088 Uiso 1 1 calc R U
C44 C -0.1445(5) 0.5265(4) 0.0339(4) 0.099(3) Uani 1 1 d . .
H44A H -0.1777 0.4992 -0.0043 0.149 Uiso 1 1 calc R U
H44B H -0.1392 0.5663 0.0142 0.149 Uiso 1 1 calc R U
H44C H -0.1751 0.5307 0.0677 0.149 Uiso 1 1 calc R U
C45 C 0.0605(3) 0.2771(2) 0.5839(3) 0.0425(14) Uani 1 1 d . .
C46 C 0.0675(4) 0.2317(3) 0.5416(3) 0.0576(17) Uani 1 1 d . .
H46A H 0.1055 0.1985 0.5608 0.069 Uiso 1 1 calc R U
H46B H 0.0345 0.2329 0.4926 0.069 Uiso 1 1 calc R U
C47 C 0.1084(4) 0.2816(2) 0.6622(3) 0.0391(14) Uani 1 1 d . .
C48 C 0.1977(4) 0.2981(2) 0.6950(3) 0.0410(14) Uani 1 1 d . .
C49 C 0.1363(4) 0.2881(2) 0.7812(3) 0.0427(14) Uani 1 1 d . .
C50 C 0.0706(4) 0.2763(2) 0.7170(3) 0.0429(14) Uani 1 1 d . .
C51 C -0.0228(4) 0.2621(3) 0.7080(3) 0.0537(16) Uani 1 1 d . .
C52 C -0.1532(4) 0.2083(3) 0.6364(4) 0.077(2) Uani 1 1 d . .
H52A H -0.1725 0.2225 0.6746 0.116 Uiso 1 1 calc R U
H52B H -0.1606 0.1642 0.6317 0.116 Uiso 1 1 calc R U
H52C H -0.1886 0.2277 0.5921 0.116 Uiso 1 1 calc R U
C53 C 0.1375(5) 0.2866(4) 0.8554(3) 0.0659(18) Uani 1 1 d . .
C54 C 0.2682(4) 0.3142(3) 0.6662(3) 0.0466(15) Uani 1 1 d . .
C55 C 0.2896(4) 0.2763(3) 0.6173(3) 0.0596(17) Uani 1 1 d . .
H55 H 0.2594 0.2389 0.6035 0.072 Uiso 1 1 calc R U
C56 C 0.3540(5) 0.2928(3) 0.5889(3) 0.075(2) Uani 1 1 d . .
H56 H 0.3657 0.2676 0.5552 0.090 Uiso 1 1 calc R U
C57 C 0.4009(4) 0.3468(4) 0.6108(4) 0.076(2) Uani 1 1 d . .
H57 H 0.4447 0.3580 0.5920 0.092 Uiso 1 1 calc R U
C58 C 0.3837(5) 0.3840(3) 0.6600(4) 0.079(2) Uani 1 1 d . .
H58 H 0.4163 0.4203 0.6748 0.094 Uiso 1 1 calc R U
C59 C 0.3175(4) 0.3683(3) 0.6884(3) 0.0625(18) Uani 1 1 d . .
H59 H 0.3064 0.3939 0.7220 0.075 Uiso 1 1 calc R U
C60 C 0.0639(4) 0.3987(3) 0.5416(3) 0.0468(15) Uani 1 1 d . .
C61 C 0.1170(5) 0.3910(3) 0.5010(3) 0.078(2) Uani 1 1 d . .
H61 H 0.1119 0.3555 0.4732 0.093 Uiso 1 1 calc R U
C62 C 0.1781(5) 0.4362(4) 0.5013(4) 0.086(2) Uani 1 1 d . .
H62 H 0.2147 0.4307 0.4740 0.103 Uiso 1 1 calc R U
C63 C 0.1860(5) 0.4891(3) 0.5411(3) 0.0656(19) Uani 1 1 d . .
C64 C 0.1316(6) 0.4963(3) 0.5794(4) 0.092(3) Uani 1 1 d . .
H64 H 0.1349 0.5326 0.6054 0.111 Uiso 1 1 calc R U
C65 C 0.0707(5) 0.4510(3) 0.5810(3) 0.085(2) Uani 1 1 d . .
H65 H 0.0348 0.4565 0.6089 0.102 Uiso 1 1 calc R U
C66 C 0.2559(5) 0.5377(3) 0.5430(4) 0.105(3) Uani 1 1 d . .
H66A H 0.2266 0.5740 0.5178 0.158 Uiso 1 1 calc R U
H66B H 0.2956 0.5215 0.5202 0.158 Uiso 1 1 calc R U
H66C H 0.2897 0.5481 0.5921 0.158 Uiso 1 1 calc R U
H3 H 0.265(3) 0.3069(18) 0.799(2) 0.045(13) Uiso 1 1 d . .
H2 H 0.140(3) 0.598(2) 0.356(2) 0.049(15) Uiso 1 1 d . .
H1 H 0.609(4) 0.478(2) 0.820(3) 0.047(19) Uiso 1 1 d . .

loop_
_atom_site_aniso_label
_atom_site_aniso_U_11
_atom_site_aniso_U_22
_atom_site_aniso_U_33
_atom_site_aniso_U_23
_atom_site_aniso_U_13
_atom_site_aniso_U_12
S1 0.0520(11) 0.0937(13) 0.0643(11) 0.0151(10) 0.0279(9) 0.0080(10)
S2 0.0569(11) 0.0507(10) 0.0910(13) -0.0213(9) 0.0298(10) -0.0033(9)
S3 0.0448(10) 0.0544(10) 0.0535(10) 0.0020(8) 0.0101(8) -0.0026(8)
N1 0.044(4) 0.056(4) 0.069(4) -0.001(3) 0.017(3) 0.010(3)
N2 0.044(4) 0.039(3) 0.062(3) -0.006(3) 0.018(3) 0.001(3)
N3 0.041(3) 0.059(3) 0.038(3) 0.001(2) 0.007(3) -0.007(3)
O1 0.063(4) 0.265(8) 0.112(4) 0.033(5) 0.026(3) 0.088(4)
O2 0.048(3) 0.147(5) 0.065(3) -0.010(3) 0.017(3) 0.025(3)
O3 0.036(3) 0.103(3) 0.076(3) 0.004(3) 0.012(2) 0.014(2)
O4 0.099(4) 0.124(4) 0.107(4) 0.047(3) 0.068(3) 0.019(3)
O5 0.050(3) 0.092(4) 0.153(5) 0.028(3) 0.033(3) -0.009(3)
O6 0.051(3) 0.067(3) 0.132(4) 0.024(3) 0.009(3) 0.011(2)
O7 0.059(3) 0.072(3) 0.099(3) -0.013(3) 0.039(2) -0.020(2)
O8 0.087(4) 0.057(3) 0.138(4) -0.034(3) 0.040(3) 0.007(2)
O9 0.058(3) 0.164(5) 0.100(4) -0.058(4) 0.051(3) -0.026(3)
O10 0.049(3) 0.057(3) 0.063(2) -0.008(2) 0.028(2) -0.008(2)
O11 0.051(3) 0.060(3) 0.082(3) -0.002(2) 0.039(2) 0.000(2)
O12 0.068(3) 0.082(3) 0.055(3) 0.002(2) -0.008(2) -0.006(2)
F1 0.185(5) 0.138(4) 0.106(3) -0.022(3) 0.011(3) 0.113(4)
F2 0.124(5) 0.086(3) 0.221(6) 0.052(4) 0.053(4) 0.048(3)
F3 0.090(3) 0.111(3) 0.104(3) 0.002(3) -0.018(3) 0.039(3)
F4 0.135(4) 0.077(3) 0.064(2) -0.002(2) 0.026(2) -0.059(3)
F5 0.083(3) 0.086(3) 0.078(3) -0.003(2) -0.025(2) -0.026(2)
F6 0.100(3) 0.069(3) 0.111(3) -0.042(2) 0.032(3) -0.023(2)
F7 0.084(3) 0.218(5) 0.046(2) 0.008(3) 0.014(2) 0.007(3)
F8 0.150(4) 0.103(3) 0.078(3) 0.009(2) 0.067(3) -0.023(3)
F9 0.146(4) 0.106(3) 0.074(3) -0.010(2) 0.054(3) 0.034(3)
C1 0.030(3) 0.092(5) 0.039(3) -0.002(4) 0.011(3) 0.010(3)
C2 0.087(6) 0.130(6) 0.055(4) 0.004(4) 0.032(4) 0.038(5)
C3 0.028(4) 0.080(4) 0.041(3) -0.004(3) 0.005(3) 0.015(3)
C4 0.037(4) 0.050(4) 0.043(3) -0.006(3) 0.004(3) 0.000(3)
C5 0.040(4) 0.075(5) 0.066(4) -0.007(4) 0.006(4) 0.022(4)
C6 0.039(4) 0.088(5) 0.048(4) -0.010(4) 0.008(3) 0.023(4)
C7 0.051(5) 0.148(7) 0.058(5) -0.017(5) 0.009(4) 0.028(5)
C8 0.058(5) 0.210(10) 0.099(6) -0.016(6) 0.050(5) 0.004(6)
C9 0.078(7) 0.100(7) 0.085(6) -0.011(6) 0.024(5) 0.038(6)
C10 0.031(4) 0.048(4) 0.053(4) -0.004(3) 0.007(3) -0.003(3)
C11 0.032(4) 0.086(5) 0.060(4) -0.007(4) 0.017(3) 0.009(3)
C12 0.044(4) 0.085(5) 0.051(4) 0.003(4) 0.007(3) 0.020(3)
C13 0.035(4) 0.057(4) 0.066(4) -0.006(3) 0.013(3) 0.013(3)
C14 0.050(4) 0.054(4) 0.060(4) -0.006(3) 0.025(3) 0.005(3)
C15 0.056(4) 0.049(4) 0.044(4) -0.005(3) 0.014(3) 0.000(3)
C16 0.040(4) 0.063(4) 0.049(4) 0.013(3) 0.015(3) -0.003(3)
C17 0.071(5) 0.069(4) 0.061(4) 0.023(4) 0.025(4) 0.013(4)
C18 0.055(4) 0.055(4) 0.081(5) 0.013(4) 0.027(4) 0.018(3)
C19 0.067(5) 0.051(4) 0.078(5) -0.014(4) 0.034(4) -0.017(4)
C20 0.069(5) 0.102(6) 0.051(4) -0.003(4) 0.010(4) -0.005(5)
C21 0.044(4) 0.081(5) 0.073(5) 0.008(4) 0.021(4) 0.007(3)
C22 0.093(6) 0.082(5) 0.117(6) -0.037(5) 0.059(5) -0.015(4)
C23 0.041(4) 0.039(4) 0.079(4) 0.000(3) 0.015(3) -0.006(3)
C24 0.121(7) 0.051(4) 0.108(6) -0.001(4) 0.044(5) -0.005(4)
C25 0.044(4) 0.032(3) 0.053(4) 0.004(3) 0.005(3) -0.001(3)
C26 0.036(4) 0.036(3) 0.050(3) -0.010(3) 0.010(3) -0.002(3)
C27 0.043(4) 0.042(4) 0.046(3) -0.001(3) 0.008(3) -0.001(3)
C28 0.032(4) 0.046(4) 0.051(3) 0.007(3) 0.002(3) 0.000(3)
C29 0.056(5) 0.043(4) 0.075(4) 0.008(3) 0.009(4) 0.001(4)
C30 0.053(5) 0.147(8) 0.220(10) 0.042(8) 0.021(6) 0.054(5)
C31 0.056(5) 0.059(4) 0.054(4) -0.007(4) 0.008(4) -0.006(4)
C32 0.040(4) 0.051(4) 0.049(4) -0.012(3) 0.010(3) -0.010(3)
C33 0.046(4) 0.068(4) 0.054(4) -0.011(3) 0.011(3) -0.009(4)
C34 0.043(5) 0.110(6) 0.072(5) -0.007(5) 0.013(4) 0.006(4)
C35 0.047(5) 0.116(7) 0.076(5) -0.023(5) 0.010(4) -0.028(5)
C36 0.076(6) 0.089(5) 0.085(5) -0.010(5) 0.039(5) -0.038(5)
C37 0.044(4) 0.077(5) 0.079(5) -0.012(4) 0.017(4) -0.019(4)
C38 0.044(4) 0.054(4) 0.061(4) -0.018(3) 0.020(3) -0.005(3)
C39 0.063(5) 0.060(4) 0.066(4) -0.018(4) 0.020(4) -0.011(4)
C40 0.073(5) 0.071(5) 0.057(4) -0.005(4) 0.018(4) -0.002(4)
C41 0.067(5) 0.080(5) 0.047(4) -0.016(4) 0.018(4) -0.002(4)
C42 0.062(5) 0.087(6) 0.070(5) -0.020(4) 0.019(4) -0.023(4)
C43 0.074(5) 0.071(5) 0.076(5) -0.020(4) 0.027(4) -0.020(4)
C44 0.063(5) 0.142(7) 0.080(5) -0.014(5) 0.008(4) 0.016(5)
C45 0.039(4) 0.042(3) 0.048(3) 0.000(3) 0.016(3) -0.010(3)
C46 0.058(4) 0.062(4) 0.053(4) -0.001(3) 0.020(3) -0.003(3)
C47 0.035(3) 0.038(3) 0.046(3) 0.002(3) 0.017(3) 0.005(3)
C48 0.038(4) 0.044(3) 0.043(4) 0.002(3) 0.017(3) 0.003(3)
C49 0.041(4) 0.049(4) 0.044(4) 0.002(3) 0.021(3) 0.003(3)
C50 0.046(4) 0.042(3) 0.045(3) -0.003(3) 0.021(3) -0.001(3)
C51 0.050(4) 0.063(4) 0.056(4) -0.005(4) 0.028(4) 0.000(3)
C52 0.055(5) 0.086(5) 0.101(5) -0.006(4) 0.041(4) -0.022(4)
C53 0.061(5) 0.081(5) 0.055(5) 0.006(4) 0.020(4) 0.004(4)
C54 0.029(3) 0.057(4) 0.054(4) 0.007(3) 0.015(3) -0.004(3)
C55 0.051(4) 0.061(4) 0.073(4) -0.004(4) 0.030(4) -0.012(3)
C56 0.063(5) 0.095(6) 0.082(5) -0.006(4) 0.043(4) -0.015(4)
C57 0.057(5) 0.106(6) 0.083(5) -0.001(5) 0.046(4) -0.013(4)
C58 0.061(5) 0.088(5) 0.090(5) 0.001(5) 0.030(4) -0.023(4)
C59 0.053(4) 0.068(4) 0.066(4) -0.001(4) 0.020(4) -0.008(4)
C60 0.059(4) 0.047(4) 0.036(3) 0.007(3) 0.018(3) -0.005(3)
C61 0.105(6) 0.062(5) 0.076(5) -0.011(4) 0.045(5) -0.021(4)
C62 0.111(7) 0.087(6) 0.088(5) -0.004(5) 0.071(5) -0.014(5)
C63 0.079(5) 0.065(5) 0.051(4) 0.008(4) 0.021(4) -0.022(4)
C64 0.136(8) 0.073(5) 0.090(6) -0.026(4) 0.067(6) -0.043(5)
C65 0.120(7) 0.078(5) 0.082(5) -0.020(4) 0.068(5) -0.026(5)
C66 0.105(6) 0.115(6) 0.104(6) 0.010(5) 0.048(5) -0.037(5)

loop_
_atom_type_symbol
_atom_type_description
_atom_type_scat_dispersion_real
_atom_type_scat_dispersion_imag
_atom_type_scat_source
C C 0.0033 0.0016 'International Tables Vol C Tables 4.2.6.8 and 6.1.1.4'
H H 0.0000 0.0000 'International Tables Vol C Tables 4.2.6.8 and 6.1.1.4'
N N 0.0061 0.0033 'International Tables Vol C Tables 4.2.6.8 and 6.1.1.4'
O O 0.0106 0.0060 'International Tables Vol C Tables 4.2.6.8 and 6.1.1.4'
F F 0.0171 0.0103 'International Tables Vol C Tables 4.2.6.8 and 6.1.1.4'
S S 0.1246 0.1234 'International Tables Vol C Tables 4.2.6.8 and 6.1.1.4'

loop_
_geom_angle_atom_site_label_1
_geom_angle_atom_site_label_2
_geom_angle_atom_site_label_3
_geom_angle
O4 S1 O3 119.7(3)
O4 S1 C16 109.4(3)
O3 S1 C16 108.4(3)
O4 S1 C1 108.4(3)
O3 S1 C1 107.8(3)
C16 S1 C1 101.8(3)
O8 S2 O7 119.1(3)
O8 S2 C38 108.7(3)
O7 S2 C38 108.7(3)
O8 S2 C23 108.9(3)
O7 S2 C23 107.7(3)
C38 S2 C23 102.5(3)
O12 S3 O11 118.6(3)
O12 S3 C60 109.4(3)
O11 S3 C60 108.5(3)
O12 S3 C45 108.5(3)
O11 S3 C45 107.9(2)
C60 S3 C45 102.8(3)
C5 N1 C4 110.2(6)
C5 N1 H1 132(4)
C4 N1 H1 117(3)
C27 N2 C26 110.4(5)
C27 N2 H2 122(3)
C26 N2 H2 128(3)
C48 N3 C49 110.8(5)
C48 N3 H3 123(3)
C49 N3 H3 125(3)
C7 O2 C8 119.2(6)
C29 O6 C30 116.3(6)
C51 O10 C52 116.8(5)
C2 C1 C3 126.4(6)
C2 C1 S1 118.2(6)
C3 C1 S1 115.3(4)
C1 C2 H2A 120.0
C1 C2 H2B 120.0
H2A C2 H2B 120.0
C4 C3 C6 107.6(6)
C4 C3 C1 127.5(5)
C6 C3 C1 124.3(6)
C3 C4 N1 107.5(6)
C3 C4 C10 132.1(6)
N1 C4 C10 120.4(6)
N1 C5 C6 109.2(6)
N1 C5 C9 120.1(7)
C6 C5 C9 130.5(7)
C5 C6 C3 105.5(6)
C5 C6 C7 127.2(7)
C3 C6 C7 127.2(7)
O1 C7 O2 122.2(8)
O1 C7 C6 127.1(8)
O2 C7 C6 110.7(6)
O2 C8 H8A 109.5
O2 C8 H8B 109.5
H8A C8 H8B 109.5
O2 C8 H8C 109.5
H8A C8 H8C 109.5
H8B C8 H8C 109.5
F1 C9 F2 108.0(8)
F1 C9 F3 106.5(7)
F2 C9 F3 105.6(7)
F1 C9 C5 113.5(7)
F2 C9 C5 110.9(7)
F3 C9 C5 111.9(7)
C15 C10 C11 119.0(6)
C15 C10 C4 121.0(5)
C11 C10 C4 119.9(5)
C12 C11 C10 119.9(6)
C12 C11 H11 120.0
C10 C11 H11 120.0
C13 C12 C11 120.9(5)
C13 C12 H12 119.6
C11 C12 H12 119.6
C12 C13 C14 118.9(5)
C12 C13 H13 120.5
C14 C13 H13 120.5
C15 C14 C13 120.7(6)
C15 C14 H14 119.6
C13 C14 H14 119.6
C10 C15 C14 120.5(5)
C10 C15 H15 119.8
C14 C15 H15 119.8
C21 C16 C17 120.2(6)
C21 C16 S1 121.5(5)
C17 C16 S1 118.2(5)
C18 C17 C16 119.3(6)
C18 C17 H17 120.4
C16 C17 H17 120.4
C17 C18 C19 120.9(6)
C17 C18 H18 119.5
C19 C18 H18 119.5
C20 C19 C18 118.4(7)
C20 C19 C22 122.0(7)
C18 C19 C22 119.4(7)
C19 C20 C21 122.2(6)
C19 C20 H20 118.9
C21 C20 H20 118.9
C16 C21 C20 118.9(6)
C16 C21 H21 120.5
C20 C21 H21 120.5
C19 C22 H22A 109.5
C19 C22 H22B 109.5
H22A C22 H22B 109.5
C19 C22 H22C 109.5
H22A C22 H22C 109.5
H22B C22 H22C 109.5
C24 C23 C25 128.0(6)
C24 C23 S2 117.3(5)
C25 C23 S2 114.5(4)
C23 C24 H24A 120.0
C23 C24 H24B 120.0
H24A C24 H24B 120.0
C26 C25 C28 108.5(5)
C26 C25 C23 126.4(5)
C28 C25 C23 124.6(5)
C25 C26 N2 106.6(5)
C25 C26 C32 133.8(5)
N2 C26 C32 119.6(5)
N2 C27 C28 107.9(5)
N2 C27 C31 122.0(6)
C28 C27 C31 130.1(6)
C27 C28 C25 106.6(5)
C27 C28 C29 126.4(5)
C25 C28 C29 127.0(5)
O5 C29 O6 124.6(7)
O5 C29 C28 125.2(6)
O6 C29 C28 110.2(6)
O6 C30 H30A 109.5
O6 C30 H30B 109.5
H30A C30 H30B 109.5
O6 C30 H30C 109.5
H30A C30 H30C 109.5
H30B C30 H30C 109.5
F4 C31 F5 106.2(6)
F4 C31 F6 105.1(5)
F5 C31 F6 105.3(5)
F4 C31 C27 115.7(5)
F5 C31 C27 112.7(5)
F6 C31 C27 111.2(6)
C33 C32 C37 118.1(6)
C33 C32 C26 122.0(5)
C37 C32 C26 119.9(5)
C34 C33 C32 121.1(6)
C34 C33 H33 119.5
C32 C33 H33 119.5
C35 C34 C33 119.6(7)
C35 C34 H34 120.2
C33 C34 H34 120.2
C36 C35 C34 121.6(7)
C36 C35 H35 119.2
C34 C35 H35 119.2
C35 C36 C37 119.6(7)
C35 C36 H36 120.2
C37 C36 H36 120.2
C32 C37 C36 120.0(6)
C32 C37 H37 120.0
C36 C37 H37 120.0
C43 C38 C39 120.0(6)
C43 C38 S2 119.3(5)
C39 C38 S2 120.7(5)
C40 C39 C38 120.1(6)
C40 C39 H39 119.9
C38 C39 H39 119.9
C39 C40 C41 120.3(6)
C39 C40 H40 119.8
C41 C40 H40 119.9
C42 C41 C40 118.4(6)
C42 C41 C44 121.6(7)
C40 C41 C44 119.9(7)
C41 C42 C43 122.3(7)
C41 C42 H42 118.8
C43 C42 H42 118.8
C38 C43 C42 118.8(6)
C38 C43 H43 120.6
C42 C43 H43 120.6
C41 C44 H44A 109.5
C41 C44 H44B 109.5
H44A C44 H44B 109.5
C41 C44 H44C 109.5
H44A C44 H44C 109.5
H44B C44 H44C 109.5
C46 C45 C47 126.2(5)
C46 C45 S3 117.4(4)
C47 C45 S3 116.4(4)
C45 C46 H46A 120.0
C45 C46 H46B 120.0
H46A C46 H46B 120.0
C48 C47 C50 107.5(4)
C48 C47 C45 125.4(5)
C50 C47 C45 126.8(5)
N3 C48 C47 106.4(5)
N3 C48 C54 121.0(5)
C47 C48 C54 132.5(5)
C50 C49 N3 107.3(5)
C50 C49 C53 132.3(6)
N3 C49 C53 120.4(5)
C49 C50 C47 108.0(5)
C49 C50 C51 124.6(5)
C47 C50 C51 127.3(5)
O9 C51 O10 123.4(6)
O9 C51 C50 125.2(6)
O10 C51 C50 111.4(5)
O10 C52 H52A 109.5
O10 C52 H52B 109.5
H52A C52 H52B 109.5
O10 C52 H52C 109.5
H52A C52 H52C 109.5
H52B C52 H52C 109.5
F7 C53 F9 106.7(6)
F7 C53 F8 104.5(6)
F9 C53 F8 104.7(6)
F7 C53 C49 112.5(6)
F9 C53 C49 115.4(6)
F8 C53 C49 112.2(6)
C59 C54 C55 117.7(6)
C59 C54 C48 120.0(6)
C55 C54 C48 122.3(5)
C56 C55 C54 121.7(6)
C56 C55 H55 119.1
C54 C55 H55 119.1
C57 C56 C55 119.5(7)
C57 C56 H56 120.3
C55 C56 H56 120.3
C58 C57 C56 120.4(7)
C58 C57 H57 119.8
C56 C57 H57 119.8
C57 C58 C59 120.7(7)
C57 C58 H58 119.7
C59 C58 H58 119.7
C54 C59 C58 119.9(6)
C54 C59 H59 120.1
C58 C59 H59 120.1
C65 C60 C61 119.8(6)
C65 C60 S3 121.0(5)
C61 C60 S3 119.2(5)
C60 C61 C62 119.5(6)
C60 C61 H61 120.2
C62 C61 H61 120.2
C63 C62 C61 121.1(7)
C63 C62 H62 119.4
C61 C62 H62 119.4
C64 C63 C62 118.3(7)
C64 C63 C66 121.1(7)
C62 C63 C66 120.6(7)
C63 C64 C65 121.6(7)
C63 C64 H64 119.2
C65 C64 H64 119.2
C60 C65 C64 119.5(7)
C60 C65 H65 120.2
C64 C65 H65 120.2
C63 C66 H66A 109.5
C63 C66 H66B 109.5
H66A C66 H66B 109.5
C63 C66 H66C 109.5
H66A C66 H66C 109.5
H66B C66 H66C 109.5

loop_
_geom_bond_atom_site_label_1
_geom_bond_atom_site_label_2
_geom_bond_distance
S1 O4 1.443(4)
S1 O3 1.448(4)
S1 C16 1.752(6)
S1 C1 1.775(6)
S2 O8 1.437(4)
S2 O7 1.449(4)
S2 C38 1.746(6)
S2 C23 1.787(6)
S3 O12 1.446(4)
S3 O11 1.453(4)
S3 C60 1.756(6)
S3 C45 1.779(5)
N1 C5 1.345(8)
N1 C4 1.370(7)
N1 H1 0.89(5)
N2 C27 1.357(7)
N2 C26 1.369(6)
N2 H2 0.86(4)
N3 C48 1.368(6)
N3 C49 1.369(7)
N3 H3 0.85(4)
O1 C7 1.196(7)
O2 C7 1.327(8)
O2 C8 1.433(8)
O5 C29 1.186(7)
O6 C29 1.317(6)
O6 C30 1.456(8)
O9 C51 1.184(7)
O10 C51 1.332(6)
O10 C52 1.450(6)
F1 C9 1.293(8)
F2 C9 1.300(9)
F3 C9 1.323(8)
F4 C31 1.311(7)
F5 C31 1.316(6)
F6 C31 1.345(7)
F7 C53 1.315(7)
F8 C53 1.324(7)
F9 C53 1.318(7)
C1 C2 1.314(7)
C1 C3 1.475(8)
C2 H2A 0.9300
C2 H2B 0.9300
C3 C4 1.363(8)
C3 C6 1.448(8)
C4 C10 1.484(8)
C5 C6 1.371(9)
C5 C9 1.497(10)
C6 C7 1.449(9)
C8 H8A 0.9600
C8 H8B 0.9600
C8 H8C 0.9600
C10 C15 1.377(7)
C10 C11 1.391(7)
C11 C12 1.384(7)
C11 H11 0.9300
C12 C13 1.373(7)
C12 H12 0.9300
C13 C14 1.382(7)
C13 H13 0.9300
C14 C15 1.379(7)
C14 H14 0.9300
C15 H15 0.9300
C16 C21 1.352(7)
C16 C17 1.392(8)
C17 C18 1.374(8)
C17 H17 0.9300
C18 C19 1.377(8)
C18 H18 0.9300
C19 C20 1.347(8)
C19 C22 1.515(8)
C20 C21 1.390(9)
C20 H20 0.9300
C21 H21 0.9300
C22 H22A 0.9600
C22 H22B 0.9600
C22 H22C 0.9600
C23 C24 1.302(7)
C23 C25 1.490(7)
C24 H24A 0.9300
C24 H24B 0.9300
C25 C26 1.358(7)
C25 C28 1.418(7)
C26 C32 1.462(7)
C27 C28 1.364(7)
C27 C31 1.472(8)
C28 C29 1.470(8)
C30 H30A 0.9600
C30 H30B 0.9600
C30 H30C 0.9600
C32 C33 1.388(7)
C32 C37 1.393(7)
C33 C34 1.380(8)
C33 H33 0.9300
C34 C35 1.356(9)
C34 H34 0.9300
C35 C36 1.353(9)
C35 H35 0.9300
C36 C37 1.401(8)
C36 H36 0.9300
C37 H37 0.9300
C38 C43 1.377(8)
C38 C39 1.385(7)
C39 C40 1.378(8)
C39 H39 0.9300
C40 C41 1.391(8)
C40 H40 0.9300
C41 C42 1.363(8)
C41 C44 1.502(8)
C42 C43 1.381(8)
C42 H42 0.9300
C43 H43 0.9300
C44 H44A 0.9600
C44 H44B 0.9600
C44 H44C 0.9600
C45 C46 1.319(7)
C45 C47 1.474(7)
C46 H46A 0.9300
C46 H46B 0.9300
C47 C48 1.387(7)
C47 C50 1.416(7)
C48 C54 1.465(7)
C49 C50 1.361(7)
C49 C53 1.462(8)
C50 C51 1.466(8)
C52 H52A 0.9600
C52 H52B 0.9600
C52 H52C 0.9600
C54 C59 1.390(7)
C54 C55 1.397(7)
C55 C56 1.375(8)
C55 H55 0.9300
C56 C57 1.370(8)
C56 H56 0.9300
C57 C58 1.362(8)
C57 H57 0.9300
C58 C59 1.397(9)
C58 H58 0.9300
C59 H59 0.9300
C60 C65 1.357(8)
C60 C61 1.365(8)
C61 C62 1.375(9)
C61 H61 0.9300
C62 C63 1.370(8)
C62 H62 0.9300
C63 C64 1.341(9)
C63 C66 1.520(9)
C64 C65 1.384(9)
C64 H64 0.9300
C65 H65 0.9300
C66 H66A 0.9600
C66 H66B 0.9600
C66 H66C 0.9600

loop_
_geom_hbond_atom_site_label_D
_geom_hbond_atom_site_label_H
_geom_hbond_atom_site_label_A
_geom_hbond_distance_DH
_geom_hbond_distance_HA
_geom_hbond_distance_DA
_geom_hbond_angle_DHA
_geom_hbond_site_symmetry_A
N1 H1 O7 0.89(5) 2.06(5) 2.915(8) 162(5) 3_666
N2 H2 O11 0.86(4) 2.15(5) 2.964(7) 158(4) 3_566
N3 H3 O3 0.85(4) 2.09(4) 2.935(6) 169(4) .
C52 H52C F6 0.96 2.57 3.271(8) 129.8 3_566
C30 H30A F2 0.96 2.49 3.438(12) 170.0 3_666
C17 H17 F6 0.93 2.58 3.441(7) 154.9 2_646
N1 H1 O7 0.89(5) 2.06(5) 2.915(8) 162(5) 3_666
N2 H2 O11 0.86(4) 2.15(5) 2.964(7) 158(4) 3_566
N3 H3 O3 0.85(4) 2.09(4) 2.935(6) 169(4) .
C52 H52C F6 0.96 2.57 3.271(8) 129.8 3_566
C30 H30A F2 0.96 2.49 3.438(12) 170.0 3_666
C17 H17 F6 0.93 2.58 3.441(7) 154.9 2_646
C17 H17 F6 0.93 2.58 3.441(7) 154.9 2_646
C30 H30A F2 0.96 2.49 3.438(12) 170.0 3_666
C52 H52C F6 0.96 2.57 3.271(8) 129.8 3_566
N3 H3 O3 0.85(4) 2.09(4) 2.935(6) 169(4) .
N2 H2 O11 0.86(4) 2.15(5) 2.964(7) 158(4) 3_566
N1 H1 O7 0.89(5) 2.06(5) 2.915(8) 162(5) 3_666

loop_
_geom_torsion_atom_site_label_1
_geom_torsion_atom_site_label_2
_geom_torsion_atom_site_label_3
_geom_torsion_atom_site_label_4
_geom_torsion
O4 S1 C1 C2 7.9(6)
O3 S1 C1 C2 138.8(5)
C16 S1 C1 C2 -107.3(5)
O4 S1 C1 C3 -170.3(4)
O3 S1 C1 C3 -39.4(5)
C16 S1 C1 C3 74.5(5)
C2 C1 C3 C4 88.8(8)
S1 C1 C3 C4 -93.2(6)
C2 C1 C3 C6 -100.9(7)
S1 C1 C3 C6 77.1(6)
C6 C3 C4 N1 1.6(6)
C1 C3 C4 N1 173.2(5)
C6 C3 C4 C10 -178.9(5)
C1 C3 C4 C10 -7.3(10)
C5 N1 C4 C3 -2.7(6)
C5 N1 C4 C10 177.7(5)
C4 N1 C5 C6 2.8(7)
C4 N1 C5 C9 177.4(6)
N1 C5 C6 C3 -1.6(7)
C9 C5 C6 C3 -175.5(7)
N1 C5 C6 C7 -179.4(6)
C9 C5 C6 C7 6.7(11)
C4 C3 C6 C5 0.0(6)
C1 C3 C6 C5 -172.0(5)
C4 C3 C6 C7 177.7(6)
C1 C3 C6 C7 5.8(9)
C8 O2 C7 O1 3.6(12)
C8 O2 C7 C6 -176.6(6)
C5 C6 C7 O1 24.9(13)
C3 C6 C7 O1 -152.4(8)
C5 C6 C7 O2 -155.0(6)
C3 C6 C7 O2 27.8(9)
N1 C5 C9 F1 -132.3(8)
C6 C5 C9 F1 41.0(12)
N1 C5 C9 F2 -10.5(10)
C6 C5 C9 F2 162.8(7)
N1 C5 C9 F3 107.1(8)
C6 C5 C9 F3 -79.6(9)
C3 C4 C10 C15 136.5(6)
N1 C4 C10 C15 -44.1(7)
C3 C4 C10 C11 -43.5(8)
N1 C4 C10 C11 135.9(5)
C15 C10 C11 C12 -2.5(9)
C4 C10 C11 C12 177.5(5)
C10 C11 C12 C13 1.9(9)
C11 C12 C13 C14 0.2(9)
C12 C13 C14 C15 -1.7(9)
C11 C10 C15 C14 1.0(8)
C4 C10 C15 C14 -179.0(5)
C13 C14 C15 C10 1.1(8)
O4 S1 C16 C21 135.2(5)
O3 S1 C16 C21 3.1(6)
C1 S1 C16 C21 -110.3(5)
O4 S1 C16 C17 -47.9(6)
O3 S1 C16 C17 -179.9(5)
C1 S1 C16 C17 66.6(5)
C21 C16 C17 C18 1.0(9)
S1 C16 C17 C18 -176.0(5)
C16 C17 C18 C19 -1.5(9)
C17 C18 C19 C20 1.0(9)
C17 C18 C19 C22 177.3(6)
C18 C19 C20 C21 0.0(10)
C22 C19 C20 C21 -176.3(6)
C17 C16 C21 C20 -0.1(9)
S1 C16 C21 C20 176.8(5)
C19 C20 C21 C16 -0.4(10)
O8 S2 C23 C24 3.3(6)
O7 S2 C23 C24 -127.2(5)
C38 S2 C23 C24 118.3(5)
O8 S2 C23 C25 177.7(4)
O7 S2 C23 C25 47.3(5)
C38 S2 C23 C25 -67.3(5)
C24 C23 C25 C26 -93.1(8)
S2 C23 C25 C26 93.2(6)
C24 C23 C25 C28 95.9(8)
S2 C23 C25 C28 -77.8(6)
C28 C25 C26 N2 -1.0(6)
C23 C25 C26 N2 -173.2(5)
C28 C25 C26 C32 176.6(6)
C23 C25 C26 C32 4.4(10)
C27 N2 C26 C25 0.3(6)
C27 N2 C26 C32 -177.8(5)
C26 N2 C27 C28 0.6(6)
C26 N2 C27 C31 -177.0(5)
N2 C27 C28 C25 -1.2(6)
C31 C27 C28 C25 176.2(6)
N2 C27 C28 C29 179.4(5)
C31 C27 C28 C29 -3.3(10)
C26 C25 C28 C27 1.4(6)
C23 C25 C28 C27 173.7(5)
C26 C25 C28 C29 -179.2(6)
C23 C25 C28 C29 -6.8(9)
C30 O6 C29 O5 -0.7(10)
C30 O6 C29 C28 177.5(6)
C27 C28 C29 O5 -42.0(10)
C25 C28 C29 O5 138.7(7)
C27 C28 C29 O6 139.9(6)
C25 C28 C29 O6 -39.4(8)
N2 C27 C31 F4 -101.3(7)
C28 C27 C31 F4 81.6(8)
N2 C27 C31 F5 136.3(6)
C28 C27 C31 F5 -40.7(10)
N2 C27 C31 F6 18.4(8)
C28 C27 C31 F6 -158.6(6)
C25 C26 C32 C33 -137.7(7)
N2 C26 C32 C33 39.6(8)
C25 C26 C32 C37 41.8(10)
N2 C26 C32 C37 -140.8(6)
C37 C32 C33 C34 1.0(9)
C26 C32 C33 C34 -179.4(5)
C32 C33 C34 C35 -1.9(10)
C33 C34 C35 C36 3.0(11)
C34 C35 C36 C37 -3.3(11)
C33 C32 C37 C36 -1.3(9)
C26 C32 C37 C36 179.2(6)
C35 C36 C37 C32 2.4(10)
O8 S2 C38 C43 38.7(6)
O7 S2 C38 C43 169.7(5)
C23 S2 C38 C43 -76.5(5)
O8 S2 C38 C39 -143.5(5)
O7 S2 C38 C39 -12.5(6)
C23 S2 C38 C39 101.4(5)
C43 C38 C39 C40 -1.2(9)
S2 C38 C39 C40 -179.1(5)
C38 C39 C40 C41 1.1(9)
C39 C40 C41 C42 0.2(10)
C39 C40 C41 C44 177.0(6)
C40 C41 C42 C43 -1.4(10)
C44 C41 C42 C43 -178.1(6)
C39 C38 C43 C42 0.1(9)
S2 C38 C43 C42 178.0(5)
C41 C42 C43 C38 1.3(10)
O12 S3 C45 C46 11.1(5)
O11 S3 C45 C46 140.8(4)
C60 S3 C45 C46 -104.7(5)
O12 S3 C45 C47 -170.0(4)
O11 S3 C45 C47 -40.4(5)
C60 S3 C45 C47 74.2(5)
C46 C45 C47 C48 76.6(7)
S3 C45 C47 C48 -102.2(6)
C46 C45 C47 C50 -110.2(7)
S3 C45 C47 C50 71.0(6)
C49 N3 C48 C47 0.6(6)
C49 N3 C48 C54 176.7(5)
C50 C47 C48 N3 0.3(6)
C45 C47 C48 N3 174.6(5)
C50 C47 C48 C54 -175.2(6)
C45 C47 C48 C54 -0.9(9)
C48 N3 C49 C50 -1.3(6)
C48 N3 C49 C53 177.2(5)
N3 C49 C50 C47 1.4(6)
C53 C49 C50 C47 -176.8(6)
N3 C49 C50 C51 -177.2(5)
C53 C49 C50 C51 4.6(10)
C48 C47 C50 C49 -1.1(6)
C45 C47 C50 C49 -175.3(5)
C48 C47 C50 C51 177.4(5)
C45 C47 C50 C51 3.2(9)
C52 O10 C51 O9 3.1(9)
C52 O10 C51 C50 -177.6(5)
C49 C50 C51 O9 31.1(10)
C47 C50 C51 O9 -147.2(7)
C49 C50 C51 O10 -148.3(5)
C47 C50 C51 O10 33.4(8)
C50 C49 C53 F7 163.1(6)
N3 C49 C53 F7 -14.9(9)
C50 C49 C53 F9 -74.2(9)
N3 C49 C53 F9 107.8(7)
C50 C49 C53 F8 45.6(10)
N3 C49 C53 F8 -132.4(6)
N3 C48 C54 C59 -46.3(7)
C47 C48 C54 C59 128.6(6)
N3 C48 C54 C55 132.6(5)
C47 C48 C54 C55 -52.5(8)
C59 C54 C55 C56 -3.1(8)
C48 C54 C55 C56 178.0(5)
C54 C55 C56 C57 2.3(10)
C55 C56 C57 C58 -0.3(10)
C56 C57 C58 C59 -0.6(10)
C55 C54 C59 C58 2.1(8)
C48 C54 C59 C58 -179.0(5)
C57 C58 C59 C54 -0.3(10)
O12 S3 C60 C65 130.3(5)
O11 S3 C60 C65 -0.5(6)
C45 S3 C60 C65 -114.6(5)
O12 S3 C60 C61 -50.4(6)
O11 S3 C60 C61 178.8(5)
C45 S3 C60 C61 64.7(5)
C65 C60 C61 C62 1.1(10)
S3 C60 C61 C62 -178.2(5)
C60 C61 C62 C63 -0.7(11)
C61 C62 C63 C64 -0.8(11)
C61 C62 C63 C66 177.9(6)
C62 C63 C64 C65 2.0(11)
C66 C63 C64 C65 -176.7(7)
C61 C60 C65 C64 0.1(10)
S3 C60 C65 C64 179.4(5)
C63 C64 C65 C60 -1.7(12)
